data_4313374
loop_
_publ_author_name
'Richard D. Adams'
'Burjor Captain'
'Wei Fu'
'Perry J. Pellechia'
'Mark D. Smith'

_publ_section_title
;
 Remarkable Dynamical Opening and Closing of Platinum and Palladium
 Pentaruthenium Carbido Carbonyl Cluster Complexes
;
_journal_name_full 'Inorganic Chemistry'
_journal_page_first 2094
_journal_page_last 2101
_journal_paper_doi 10.1021/ic020656o
_journal_volume 42
_journal_year 2003
_chemical_formula_sum 'C40 H54 O15 P2 Pd2 Ru5'
_chemical_formula_weight 1554.92
_chemical_name_systematic
;
  ?
;
_space_group_IT_number 14
_symmetry_cell_setting monoclinic
_symmetry_space_group_name_Hall '-P 2ybc'
_symmetry_space_group_name_H-M 'P 1 21/c 1'
_atom_sites_solution_hydrogens geom
_atom_sites_solution_primary direct
_atom_sites_solution_secondary difmap
_audit_creation_method SHELXL-97
_cell_angle_alpha 90.00
_cell_angle_beta 114.1650(10)
_cell_angle_gamma 90.00
_cell_formula_units_Z 4
_cell_length_a 20.1791(15)
_cell_length_b 15.2830(11)
_cell_length_c 17.9267(13)
_cell_measurement_reflns_used 7685
_cell_measurement_temperature 190(2)
_cell_measurement_theta_max 26.42
_cell_measurement_theta_min 2.38
_cell_volume 5044.1(6)
_computing_cell_refinement 'SAINT+ NT V6.02a (Bruker, 1998)'
_computing_data_collection 'SMART NT V5.619 (Bruker, 2000)'
_computing_data_reduction 'SAINT+ NT V6.02a'
_computing_molecular_graphics 'SHELXTL V5.1 (Sheldrick, 1997)'
_computing_publication_material 'SHELXTL V5.1'
_computing_structure_refinement 'SHELXL-97 (Sheldrick, 1997)'
_computing_structure_solution 'SHELXS-97 (Sheldrick, 1990)'
_diffrn_ambient_temperature 190(2)
_diffrn_measured_fraction_theta_full 0.995
_diffrn_measured_fraction_theta_max 0.995
_diffrn_measurement_device_type 'Bruker SMART APEX CCD diffractometer'
_diffrn_measurement_method 'omega scans'
_diffrn_radiation_monochromator graphite
_diffrn_radiation_source 'fine-focus sealed tube'
_diffrn_radiation_type MoK\a
_diffrn_radiation_wavelength 0.71073
_diffrn_reflns_av_R_equivalents 0.0423
_diffrn_reflns_av_sigmaI/netI 0.0401
_diffrn_reflns_limit_h_max 24
_diffrn_reflns_limit_h_min -25
_diffrn_reflns_limit_k_max 19
_diffrn_reflns_limit_k_min -19
_diffrn_reflns_limit_l_max 21
_diffrn_reflns_limit_l_min -22
_diffrn_reflns_number 39471
_diffrn_reflns_theta_full 26.46
_diffrn_reflns_theta_max 26.46
_diffrn_reflns_theta_min 1.73
_diffrn_standards_decay_% <1
_exptl_absorpt_coefficient_mu 2.278
_exptl_absorpt_correction_T_max 0.75
_exptl_absorpt_correction_T_min 0.64
_exptl_absorpt_correction_type SADABS
_exptl_absorpt_process_details '(SADABS, Bruker, 1997)'
_exptl_crystal_colour red
_exptl_crystal_density_diffrn 2.048
_exptl_crystal_density_method 'not measured'
_exptl_crystal_description block
_exptl_crystal_F_000 3024
_exptl_crystal_size_max 0.24
_exptl_crystal_size_mid 0.20
_exptl_crystal_size_min 0.12
_refine_diff_density_max 1.725
_refine_diff_density_min -0.615
_refine_diff_density_rms 0.118
_refine_ls_extinction_method none
_refine_ls_goodness_of_fit_ref 0.943
_refine_ls_hydrogen_treatment mixed
_refine_ls_matrix_type full
_refine_ls_number_parameters 595
_refine_ls_number_reflns 10365
_refine_ls_number_restraints 0
_refine_ls_restrained_S_all 0.943
_refine_ls_R_factor_all 0.0382
_refine_ls_R_factor_gt 0.0303
_refine_ls_shift/su_max 0.002
_refine_ls_shift/su_mean 0.000
_refine_ls_structure_factor_coef Fsqd
_refine_ls_weighting_details 'calc w=1/[\s^2^(Fo^2^)+(0.0370P)^2^+0.0000P] where P=(Fo^2^+2Fc^2^)/3'
_refine_ls_weighting_scheme calc
_refine_ls_wR_factor_gt 0.0700
_refine_ls_wR_factor_ref 0.0722
_reflns_number_gt 8468
_reflns_number_total 10365
_reflns_threshold_expression >2sigma(I)
_cod_data_source_file ic020656o_5.cif
_cod_data_source_block bc3267sa
_cod_database_code 4313374

loop_
_symmetry_equiv_pos_as_xyz
'x, y, z'
'-x, y+1/2, -z+1/2'
'-x, -y, -z'
'x, -y-1/2, z-1/2'

loop_
_atom_site_label
_atom_site_type_symbol
_atom_site_fract_x
_atom_site_fract_y
_atom_site_fract_z
_atom_site_U_iso_or_equiv
_atom_site_adp_type
_atom_site_occupancy
_atom_site_symmetry_multiplicity
_atom_site_calc_flag
_atom_site_refinement_flags
_atom_site_disorder_assembly
_atom_site_disorder_group
Pd1 Pd 0.181901(17) 0.81643(2) 0.471306(18) 0.02658(8) Uani 1 1 d . . .
Pd2 Pd 0.298508(17) 1.13272(2) 0.524440(18) 0.02649(8) Uani 1 1 d . . .
Ru1 Ru 0.328637(18) 0.80251(2) 0.502656(19) 0.02516(8) Uani 1 1 d . . .
Ru2 Ru 0.309412(18) 0.84046(2) 0.651243(18) 0.02538(8) Uani 1 1 d . . .
Ru3 Ru 0.228332(17) 0.99180(2) 0.575749(18) 0.02274(8) Uani 1 1 d . . .
Ru4 Ru 0.264673(19) 0.97157(2) 0.434432(18) 0.02624(8) Uani 1 1 d . . .
Ru5 Ru 0.376744(17) 0.96485(2) 0.591981(19) 0.02506(8) Uani 1 1 d . . .
P1 P 0.05973(6) 0.75269(7) 0.40392(6) 0.0254(2) Uani 1 1 d . . .
P2 P 0.31401(6) 1.28977(7) 0.52909(6) 0.0257(2) Uani 1 1 d . . .
O11 O 0.2333(2) 0.6514(3) 0.4254(4) 0.0983(18) Uani 1 1 d . . .
O12 O 0.4257(2) 0.6438(2) 0.5684(2) 0.0634(11) Uani 1 1 d . . .
O13 O 0.3633(2) 0.7864(2) 0.35463(19) 0.0521(9) Uani 1 1 d . . .
O21 O 0.21045(17) 0.7100(2) 0.68236(19) 0.0498(9) Uani 1 1 d . . .
O22 O 0.43081(18) 0.7086(2) 0.73062(19) 0.0488(9) Uani 1 1 d . . .
O23 O 0.3417(2) 0.9217(2) 0.8173(2) 0.0626(11) Uani 1 1 d . . .
O31 O 0.12573(16) 0.9142(2) 0.64216(18) 0.0370(7) Uani 1 1 d . . .
O32 O 0.10780(17) 1.1072(2) 0.45935(18) 0.0403(7) Uani 1 1 d . . .
O33 O 0.28281(18) 1.1047(2) 0.72932(18) 0.0431(8) Uani 1 1 d . . .
O41 O 0.1382(2) 0.9513(2) 0.27075(19) 0.0591(10) Uani 1 1 d . . .
O42 O 0.2228(2) 1.1473(2) 0.35091(18) 0.0491(9) Uani 1 1 d . . .
O43 O 0.3610(3) 0.9837(3) 0.3427(3) 0.0762(13) Uani 1 1 d . . .
O51 O 0.45347(19) 1.0376(2) 0.7647(2) 0.0537(9) Uani 1 1 d . . .
O52 O 0.45908(19) 1.0821(2) 0.5216(2) 0.0530(9) Uani 1 1 d . . .
O53 O 0.50748(17) 0.8502(2) 0.62558(18) 0.0426(8) Uani 1 1 d . . .
C1 C 0.2747(2) 0.8960(2) 0.5345(2) 0.0241(8) Uani 1 1 d . . .
C11 C 0.2453(2) 0.7213(3) 0.4521(3) 0.0449(12) Uani 1 1 d . . .
C12 C 0.3909(3) 0.7046(3) 0.5467(3) 0.0398(11) Uani 1 1 d . . .
C13 C 0.3513(2) 0.7952(3) 0.4107(3) 0.0340(10) Uani 1 1 d . . .
C21 C 0.2431(2) 0.7592(3) 0.6645(2) 0.0339(10) Uani 1 1 d . . .
C22 C 0.3861(2) 0.7583(3) 0.6979(2) 0.0337(10) Uani 1 1 d . . .
C23 C 0.3292(3) 0.8928(3) 0.7552(3) 0.0404(11) Uani 1 1 d . . .
C31 C 0.1625(2) 0.9385(3) 0.6131(2) 0.0279(9) Uani 1 1 d . . .
C32 C 0.1567(2) 1.0689(3) 0.5013(2) 0.0305(9) Uani 1 1 d . . .
C33 C 0.2636(2) 1.0654(3) 0.6698(2) 0.0301(9) Uani 1 1 d . . .
C41 C 0.1834(3) 0.9545(3) 0.3348(3) 0.0408(11) Uani 1 1 d . . .
C42 C 0.2489(2) 1.1019(3) 0.4080(2) 0.0320(10) Uani 1 1 d . . .
C43 C 0.3242(3) 0.9769(3) 0.3771(3) 0.0486(13) Uani 1 1 d . . .
C51 C 0.4229(2) 1.0111(3) 0.7003(3) 0.0364(10) Uani 1 1 d . . .
C52 C 0.4211(3) 1.0455(3) 0.5445(3) 0.0395(11) Uani 1 1 d . . .
C53 C 0.4529(2) 0.8847(3) 0.6065(2) 0.0329(10) Uani 1 1 d . . .
C61 C 0.0430(3) 0.6922(3) 0.3044(3) 0.0400(11) Uani 1 1 d . . .
C62 C -0.0376(3) 0.6816(4) 0.2457(3) 0.0596(16) Uani 1 1 d . . .
H62A H -0.0413 0.6464 0.1985 0.089 Uiso 1 1 calc R . .
H62B H -0.0590 0.7394 0.2271 0.089 Uiso 1 1 calc R . .
H62C H -0.0637 0.6523 0.2743 0.089 Uiso 1 1 calc R . .
C63 C 0.0752(3) 0.5995(3) 0.3200(3) 0.0433(12) Uani 1 1 d . . .
H63A H 0.0757 0.5761 0.2694 0.065 Uiso 1 1 calc R . .
H63B H 0.0455 0.5617 0.3382 0.065 Uiso 1 1 calc R . .
H63C H 0.1249 0.6017 0.3624 0.065 Uiso 1 1 calc R . .
C64 C 0.0834(3) 0.7424(3) 0.2614(3) 0.0551(15) Uani 1 1 d . . .
H64A H 0.1350 0.7470 0.2982 0.083 Uiso 1 1 calc R . .
H64B H 0.0627 0.8012 0.2469 0.083 Uiso 1 1 calc R . .
H64C H 0.0784 0.7110 0.2117 0.083 Uiso 1 1 calc R . .
C65 C 0.0405(2) 0.6720(3) 0.4739(2) 0.0281(9) Uani 1 1 d . . .
C66 C 0.0351(2) 0.7225(3) 0.5454(2) 0.0357(10) Uani 1 1 d . . .
H66A H 0.0372 0.6813 0.5882 0.053 Uiso 1 1 calc R . .
H66B H -0.0110 0.7546 0.5259 0.053 Uiso 1 1 calc R . .
H66C H 0.0756 0.7639 0.5678 0.053 Uiso 1 1 calc R . .
C67 C -0.0283(2) 0.6160(3) 0.4345(3) 0.0409(11) Uani 1 1 d . . .
H67A H -0.0226 0.5754 0.3953 0.061 Uiso 1 1 calc R . .
H67B H -0.0702 0.6541 0.4060 0.061 Uiso 1 1 calc R . .
H67C H -0.0362 0.5829 0.4769 0.061 Uiso 1 1 calc R . .
C68 C 0.1056(2) 0.6107(3) 0.5113(3) 0.0368(10) Uani 1 1 d . . .
H68A H 0.1018 0.5777 0.5562 0.055 Uiso 1 1 calc R . .
H68B H 0.1505 0.6451 0.5321 0.055 Uiso 1 1 calc R . .
H68C H 0.1062 0.5699 0.4694 0.055 Uiso 1 1 calc R . .
C69 C -0.0113(2) 0.8435(3) 0.3770(2) 0.0319(9) Uani 1 1 d . . .
C70 C 0.0112(2) 0.9089(3) 0.4474(3) 0.0343(10) Uani 1 1 d . . .
H70A H -0.0219 0.9591 0.4312 0.051 Uiso 1 1 calc R . .
H70B H 0.0609 0.9289 0.4606 0.051 Uiso 1 1 calc R . .
H70C H 0.0090 0.8808 0.4954 0.051 Uiso 1 1 calc R . .
C71 C -0.0896(2) 0.8156(3) 0.3575(3) 0.0424(11) Uani 1 1 d . . .
H71A H -0.1216 0.8667 0.3396 0.064 Uiso 1 1 calc R . .
H71B H -0.0923 0.7907 0.4066 0.064 Uiso 1 1 calc R . .
H71C H -0.1051 0.7717 0.3139 0.064 Uiso 1 1 calc R . .
C72 C -0.0111(3) 0.8966(3) 0.3053(3) 0.0480(13) Uani 1 1 d . . .
H72A H -0.0325 0.8618 0.2551 0.072 Uiso 1 1 calc R . .
H72B H 0.0390 0.9121 0.3153 0.072 Uiso 1 1 calc R . .
H72C H -0.0396 0.9501 0.2993 0.072 Uiso 1 1 calc R . .
C73 C 0.2303(2) 1.3558(3) 0.4622(2) 0.0332(10) Uani 1 1 d . . .
C74 C 0.2300(3) 1.4494(3) 0.4912(3) 0.0458(12) Uani 1 1 d . . .
H74A H 0.1874 1.4803 0.4521 0.069 Uiso 1 1 calc R . .
H74B H 0.2743 1.4794 0.4952 0.069 Uiso 1 1 calc R . .
H74C H 0.2282 1.4487 0.5450 0.069 Uiso 1 1 calc R . .
C75 C 0.1627(2) 1.3074(3) 0.4593(3) 0.0441(12) Uani 1 1 d . . .
H75A H 0.1663 1.2992 0.5150 0.066 Uiso 1 1 calc R . .
H75B H 0.1593 1.2503 0.4332 0.066 Uiso 1 1 calc R . .
H75C H 0.1193 1.3420 0.4278 0.066 Uiso 1 1 calc R . .
C76 C 0.2222(3) 1.3605(3) 0.3735(2) 0.0401(11) Uani 1 1 d . . .
H76A H 0.2234 1.3013 0.3532 0.060 Uiso 1 1 calc R . .
H76B H 0.2623 1.3949 0.3710 0.060 Uiso 1 1 calc R . .
H76C H 0.1759 1.3885 0.3396 0.060 Uiso 1 1 calc R . .
C77 C 0.3370(3) 1.3185(3) 0.6408(2) 0.0365(10) Uani 1 1 d . . .
C78 C 0.3714(3) 1.4088(3) 0.6700(3) 0.0554(14) Uani 1 1 d . . .
H78A H 0.3840 1.4150 0.7286 0.083 Uiso 1 1 calc R . .
H78B H 0.3368 1.4546 0.6399 0.083 Uiso 1 1 calc R . .
H78C H 0.4154 1.4144 0.6599 0.083 Uiso 1 1 calc R . .
C79 C 0.2680(3) 1.3110(3) 0.6569(3) 0.0471(13) Uani 1 1 d . . .
H79A H 0.2429 1.2561 0.6337 0.071 Uiso 1 1 calc R . .
H79B H 0.2357 1.3605 0.6313 0.071 Uiso 1 1 calc R . .
H79C H 0.2812 1.3117 0.7159 0.071 Uiso 1 1 calc R . .
C80 C 0.3892(3) 1.2483(3) 0.6928(3) 0.0426(11) Uani 1 1 d . . .
H80A H 0.3942 1.2530 0.7494 0.064 Uiso 1 1 calc R . .
H80B H 0.4368 1.2565 0.6912 0.064 Uiso 1 1 calc R . .
H80C H 0.3702 1.1903 0.6712 0.064 Uiso 1 1 calc R . .
C81 C 0.3919(2) 1.3265(3) 0.5030(3) 0.0361(10) Uani 1 1 d . . .
C82 C 0.3989(3) 1.4257(3) 0.4915(3) 0.0496(13) Uani 1 1 d . . .
H82A H 0.4029 1.4568 0.5410 0.074 Uiso 1 1 calc R . .
H82B H 0.3559 1.4464 0.4448 0.074 Uiso 1 1 calc R . .
H82C H 0.4424 1.4369 0.4815 0.074 Uiso 1 1 calc R . .
C83 C 0.4647(2) 1.2964(3) 0.5693(3) 0.0507(13) Uani 1 1 d . . .
H83A H 0.5030 1.3036 0.5496 0.076 Uiso 1 1 calc R . .
H83B H 0.4613 1.2347 0.5821 0.076 Uiso 1 1 calc R . .
H83C H 0.4762 1.3318 0.6187 0.076 Uiso 1 1 calc R . .
C84 C 0.3841(3) 1.2783(3) 0.4241(3) 0.0434(12) Uani 1 1 d . . .
H84A H 0.4257 1.2923 0.4114 0.065 Uiso 1 1 calc R . .
H84B H 0.3392 1.2969 0.3788 0.065 Uiso 1 1 calc R . .
H84C H 0.3825 1.2150 0.4322 0.065 Uiso 1 1 calc R . .

loop_
_atom_site_aniso_label
_atom_site_aniso_U_11
_atom_site_aniso_U_22
_atom_site_aniso_U_33
_atom_site_aniso_U_23
_atom_site_aniso_U_13
_atom_site_aniso_U_12
Pd1 0.03204(17) 0.02247(16) 0.03163(17) 0.00143(12) 0.01953(14) 0.00317(13)
Pd2 0.03509(18) 0.02320(16) 0.02459(16) 0.00259(12) 0.01568(14) 0.00277(13)
Ru1 0.03113(18) 0.02280(17) 0.02733(17) 0.00169(13) 0.01785(14) 0.00478(14)
Ru2 0.03162(18) 0.02642(17) 0.02146(16) 0.00503(13) 0.01427(14) 0.00330(14)
Ru3 0.02827(17) 0.02348(17) 0.02067(15) 0.00123(12) 0.01428(13) 0.00331(13)
Ru4 0.0398(2) 0.02326(17) 0.02058(16) 0.00282(12) 0.01738(14) 0.00472(14)
Ru5 0.02821(18) 0.02493(17) 0.02573(17) 0.00360(13) 0.01479(14) 0.00392(14)
P1 0.0335(6) 0.0221(5) 0.0229(5) -0.0001(4) 0.0139(4) 0.0043(4)
P2 0.0286(6) 0.0239(5) 0.0275(5) 0.0014(4) 0.0144(4) 0.0032(4)
O11 0.052(2) 0.040(2) 0.217(6) -0.049(3) 0.071(3) -0.0121(19)
O12 0.087(3) 0.047(2) 0.057(2) 0.0116(18) 0.031(2) 0.037(2)
O13 0.081(3) 0.053(2) 0.0384(19) -0.0012(15) 0.0403(19) 0.0083(19)
O21 0.042(2) 0.060(2) 0.046(2) 0.0162(17) 0.0173(16) -0.0107(17)
O22 0.0422(19) 0.064(2) 0.0409(19) 0.0156(17) 0.0179(16) 0.0197(18)
O23 0.109(3) 0.050(2) 0.0293(18) -0.0036(16) 0.029(2) 0.002(2)
O31 0.0407(18) 0.0396(18) 0.0405(17) 0.0046(14) 0.0265(15) 0.0001(15)
O32 0.0370(18) 0.0437(19) 0.0413(18) 0.0130(15) 0.0170(15) 0.0095(15)
O33 0.056(2) 0.045(2) 0.0341(17) -0.0107(15) 0.0246(16) -0.0051(16)
O41 0.080(3) 0.057(2) 0.0260(18) 0.0016(15) 0.0064(18) -0.014(2)
O42 0.077(3) 0.0309(18) 0.0303(17) 0.0078(14) 0.0129(16) 0.0040(17)
O43 0.124(4) 0.063(3) 0.088(3) 0.016(2) 0.091(3) 0.017(3)
O51 0.050(2) 0.065(2) 0.039(2) -0.0129(17) 0.0103(16) -0.0035(18)
O52 0.055(2) 0.044(2) 0.079(3) 0.0229(18) 0.046(2) 0.0082(17)
O53 0.0388(19) 0.046(2) 0.0440(19) 0.0064(15) 0.0184(15) 0.0132(16)
C1 0.031(2) 0.021(2) 0.023(2) 0.0041(15) 0.0138(17) 0.0048(17)
C11 0.038(3) 0.024(2) 0.086(4) -0.008(2) 0.039(3) -0.002(2)
C12 0.051(3) 0.036(3) 0.035(2) 0.004(2) 0.021(2) 0.012(2)
C13 0.040(3) 0.032(2) 0.032(2) -0.0017(18) 0.017(2) 0.003(2)
C21 0.030(2) 0.042(3) 0.031(2) 0.0088(19) 0.0135(19) 0.006(2)
C22 0.034(2) 0.042(3) 0.028(2) 0.0028(19) 0.0158(19) -0.001(2)
C23 0.056(3) 0.037(3) 0.030(2) 0.006(2) 0.019(2) 0.005(2)
C31 0.032(2) 0.027(2) 0.025(2) 0.0022(16) 0.0128(18) 0.0041(18)
C32 0.032(2) 0.033(2) 0.030(2) 0.0048(18) 0.0168(19) 0.0047(19)
C33 0.034(2) 0.030(2) 0.031(2) 0.0017(18) 0.0190(19) 0.0023(18)
C41 0.065(3) 0.033(3) 0.027(2) 0.0026(18) 0.022(2) -0.001(2)
C42 0.043(3) 0.028(2) 0.024(2) -0.0006(17) 0.0133(19) 0.0016(19)
C43 0.081(4) 0.033(3) 0.053(3) 0.009(2) 0.049(3) 0.011(3)
C51 0.032(2) 0.037(3) 0.041(3) -0.002(2) 0.016(2) 0.003(2)
C52 0.044(3) 0.034(3) 0.046(3) 0.011(2) 0.024(2) 0.011(2)
C53 0.041(3) 0.035(2) 0.028(2) 0.0079(18) 0.020(2) 0.009(2)
C61 0.062(3) 0.035(3) 0.027(2) -0.0053(18) 0.021(2) 0.007(2)
C62 0.076(4) 0.059(3) 0.025(2) -0.016(2) 0.001(2) 0.011(3)
C63 0.065(3) 0.030(2) 0.040(3) -0.010(2) 0.026(2) -0.001(2)
C64 0.102(5) 0.040(3) 0.040(3) 0.004(2) 0.046(3) 0.014(3)
C65 0.033(2) 0.024(2) 0.032(2) 0.0018(17) 0.0187(18) -0.0001(17)
C66 0.044(3) 0.038(3) 0.031(2) 0.0011(19) 0.022(2) -0.002(2)
C67 0.042(3) 0.036(3) 0.046(3) -0.003(2) 0.020(2) -0.007(2)
C68 0.046(3) 0.028(2) 0.039(2) 0.0053(18) 0.020(2) 0.003(2)
C69 0.037(2) 0.025(2) 0.034(2) 0.0007(17) 0.0148(19) 0.0120(19)
C70 0.031(2) 0.028(2) 0.043(3) -0.0072(19) 0.014(2) 0.0065(18)
C71 0.033(2) 0.040(3) 0.045(3) -0.008(2) 0.007(2) 0.008(2)
C72 0.066(3) 0.036(3) 0.041(3) 0.009(2) 0.021(2) 0.015(2)
C73 0.031(2) 0.034(2) 0.035(2) 0.0090(18) 0.0135(19) 0.0112(19)
C74 0.051(3) 0.035(3) 0.056(3) 0.005(2) 0.026(3) 0.018(2)
C75 0.034(3) 0.051(3) 0.047(3) 0.008(2) 0.017(2) 0.008(2)
C76 0.046(3) 0.038(3) 0.033(2) 0.0100(19) 0.013(2) 0.012(2)
C77 0.049(3) 0.032(2) 0.030(2) -0.0041(18) 0.016(2) 0.000(2)
C78 0.081(4) 0.041(3) 0.037(3) -0.010(2) 0.016(3) -0.008(3)
C79 0.066(3) 0.049(3) 0.035(3) 0.001(2) 0.030(2) 0.011(3)
C80 0.046(3) 0.046(3) 0.031(2) -0.002(2) 0.012(2) -0.004(2)
C81 0.033(2) 0.034(2) 0.048(3) 0.008(2) 0.023(2) 0.0032(19)
C82 0.050(3) 0.039(3) 0.067(3) 0.012(2) 0.031(3) -0.003(2)
C83 0.035(3) 0.053(3) 0.067(3) 0.009(3) 0.023(2) 0.002(2)
C84 0.049(3) 0.044(3) 0.052(3) 0.011(2) 0.035(2) 0.010(2)

loop_
_atom_type_symbol
_atom_type_description
_atom_type_scat_dispersion_real
_atom_type_scat_dispersion_imag
_atom_type_scat_source
C C 0.0033 0.0016 'International Tables Vol C Tables 4.2.6.8 and 6.1.1.4'
H H 0.0000 0.0000 'International Tables Vol C Tables 4.2.6.8 and 6.1.1.4'
O O 0.0106 0.0060 'International Tables Vol C Tables 4.2.6.8 and 6.1.1.4'
P P 0.1023 0.0942 'International Tables Vol C Tables 4.2.6.8 and 6.1.1.4'
Ru Ru -1.2594 0.8363 'International Tables Vol C Tables 4.2.6.8 and 6.1.1.4'
Pd Pd -0.9988 1.0072 'International Tables Vol C Tables 4.2.6.8 and 6.1.1.4'

loop_
_geom_angle_atom_site_label_1
_geom_angle_atom_site_label_2
_geom_angle_atom_site_label_3
_geom_angle
_geom_angle_site_symmetry_1
_geom_angle_site_symmetry_3
_geom_angle_publ_flag
C11 Pd1 C1 91.19(16) . . ?
C11 Pd1 P1 101.85(13) . . ?
C1 Pd1 P1 166.95(10) . . ?
C11 Pd1 Ru1 45.34(13) . . ?
C1 Pd1 Ru1 46.05(10) . . ?
P1 Pd1 Ru1 146.88(3) . . ?
C11 Pd1 Ru4 94.46(13) . . ?
C1 Pd1 Ru4 41.31(9) . . ?
P1 Pd1 Ru4 135.42(3) . . ?
Ru1 Pd1 Ru4 58.967(11) . . ?
C11 Pd1 Ru3 129.78(13) . . ?
C1 Pd1 Ru3 38.99(10) . . ?
P1 Pd1 Ru3 128.10(3) . . ?
Ru1 Pd1 Ru3 85.012(12) . . ?
Ru4 Pd1 Ru3 55.322(10) . . ?
C42 Pd2 P2 106.08(12) . . ?
C42 Pd2 Ru4 45.34(12) . . ?
P2 Pd2 Ru4 150.37(3) . . ?
C42 Pd2 Ru3 93.18(13) . . ?
P2 Pd2 Ru3 142.43(3) . . ?
Ru4 Pd2 Ru3 60.691(11) . . ?
C42 Pd2 Ru5 100.30(12) . . ?
P2 Pd2 Ru5 142.84(3) . . ?
Ru4 Pd2 Ru5 57.109(11) . . ?
Ru3 Pd2 Ru5 59.019(11) . . ?
C13 Ru1 C12 87.74(18) . . ?
C13 Ru1 C11 91.5(2) . . ?
C12 Ru1 C11 89.4(2) . . ?
C13 Ru1 C1 129.95(16) . . ?
C12 Ru1 C1 141.34(16) . . ?
C11 Ru1 C1 96.75(17) . . ?
C13 Ru1 Pd1 116.48(13) . . ?
C12 Ru1 Pd1 127.59(15) . . ?
C11 Ru1 Pd1 47.49(13) . . ?
C1 Ru1 Pd1 49.48(11) . . ?
C13 Ru1 Ru5 112.82(13) . . ?
C12 Ru1 Ru5 115.39(14) . . ?
C11 Ru1 Ru5 144.83(13) . . ?
C1 Ru1 Ru5 48.24(11) . . ?
Pd1 Ru1 Ru5 97.704(13) . . ?
C13 Ru1 Ru2 170.14(14) . . ?
C12 Ru1 Ru2 95.18(13) . . ?
C11 Ru1 Ru2 97.89(14) . . ?
C1 Ru1 Ru2 46.20(10) . . ?
Pd1 Ru1 Ru2 68.884(11) . . ?
Ru5 Ru1 Ru2 57.457(11) . . ?
C13 Ru1 Ru4 84.85(13) . . ?
C12 Ru1 Ru4 166.15(15) . . ?
C11 Ru1 Ru4 102.43(14) . . ?
C1 Ru1 Ru4 45.15(10) . . ?
Pd1 Ru1 Ru4 66.261(12) . . ?
Ru5 Ru1 Ru4 57.644(11) . . ?
Ru2 Ru1 Ru4 90.306(12) . . ?
C22 Ru2 C21 90.08(18) . . ?
C22 Ru2 C23 92.28(19) . . ?
C21 Ru2 C23 91.60(19) . . ?
C22 Ru2 C1 125.92(16) . . ?
C21 Ru2 C1 115.01(16) . . ?
C23 Ru2 C1 130.86(17) . . ?
C22 Ru2 Ru5 100.48(13) . . ?
C21 Ru2 Ru5 165.09(12) . . ?
C23 Ru2 Ru5 98.41(14) . . ?
C1 Ru2 Ru5 50.15(11) . . ?
C22 Ru2 Ru3 162.83(13) . . ?
C21 Ru2 Ru3 107.05(13) . . ?
C23 Ru2 Ru3 88.47(14) . . ?
C1 Ru2 Ru3 45.67(10) . . ?
Ru5 Ru2 Ru3 62.482(12) . . ?
C22 Ru2 Ru1 83.18(12) . . ?
C21 Ru2 Ru1 110.35(13) . . ?
C23 Ru2 Ru1 157.52(15) . . ?
C1 Ru2 Ru1 43.98(10) . . ?
Ru5 Ru2 Ru1 61.153(11) . . ?
Ru3 Ru2 Ru1 89.585(12) . . ?
C31 Ru3 C33 90.20(17) . . ?
C31 Ru3 C32 94.15(17) . . ?
C33 Ru3 C32 98.91(18) . . ?
C31 Ru3 C1 108.13(16) . . ?
C33 Ru3 C1 133.34(16) . . ?
C32 Ru3 C1 121.15(16) . . ?
C31 Ru3 Ru2 80.32(12) . . ?
C33 Ru3 Ru2 97.22(12) . . ?
C32 Ru3 Ru2 162.96(13) . . ?
C1 Ru3 Ru2 47.53(10) . . ?
C31 Ru3 Ru5 137.90(12) . . ?
C33 Ru3 Ru5 89.93(12) . . ?
C32 Ru3 Ru5 127.34(12) . . ?
C1 Ru3 Ru5 47.80(11) . . ?
Ru2 Ru3 Ru5 57.940(11) . . ?
C31 Ru3 Pd2 157.76(12) . . ?
C33 Ru3 Pd2 77.87(12) . . ?
C32 Ru3 Pd2 69.68(13) . . ?
C1 Ru3 Pd2 93.56(11) . . ?
Ru2 Ru3 Pd2 119.439(15) . . ?
Ru5 Ru3 Pd2 61.700(11) . . ?
C31 Ru3 Ru4 135.96(12) . . ?
C33 Ru3 Ru4 133.84(12) . . ?
C32 Ru3 Ru4 81.21(12) . . ?
C1 Ru3 Ru4 45.06(10) . . ?
Ru2 Ru3 Ru4 91.541(13) . . ?
Ru5 Ru3 Ru4 57.375(11) . . ?
Pd2 Ru3 Ru4 58.713(11) . . ?
C31 Ru3 Pd1 76.45(12) . . ?
C33 Ru3 Pd1 158.57(12) . . ?
C32 Ru3 Pd1 98.72(13) . . ?
C1 Ru3 Pd1 41.22(11) . . ?
Ru2 Ru3 Pd1 64.368(11) . . ?
Ru5 Ru3 Pd1 89.013(12) . . ?
Pd2 Ru3 Pd1 119.924(13) . . ?
Ru4 Ru3 Pd1 61.301(10) . . ?
C43 Ru4 C41 89.5(2) . . ?
C43 Ru4 C42 84.52(18) . . ?
C41 Ru4 C42 85.58(18) . . ?
C43 Ru4 C1 129.90(18) . . ?
C41 Ru4 C1 118.76(17) . . ?
C42 Ru4 C1 134.01(15) . . ?
C43 Ru4 Ru5 96.89(17) . . ?
C41 Ru4 Ru5 168.29(14) . . ?
C42 Ru4 Ru5 104.72(12) . . ?
C1 Ru4 Ru5 49.89(11) . . ?
C43 Ru4 Pd2 102.25(16) . . ?
C41 Ru4 Pd2 124.51(14) . . ?
C42 Ru4 Pd2 43.27(11) . . ?
C1 Ru4 Pd2 94.31(10) . . ?
Ru5 Ru4 Pd2 63.715(11) . . ?
C43 Ru4 Ru1 89.75(14) . . ?
C41 Ru4 Ru1 109.74(14) . . ?
C42 Ru4 Ru1 163.63(12) . . ?
C1 Ru4 Ru1 43.58(10) . . ?
Ru5 Ru4 Ru1 60.699(11) . . ?
Pd2 Ru4 Ru1 124.105(14) . . ?
C43 Ru4 Ru3 155.93(17) . . ?
C41 Ru4 Ru3 113.90(14) . . ?
C42 Ru4 Ru3 91.55(11) . . ?
C1 Ru4 Ru3 43.95(10) . . ?
Ru5 Ru4 Ru3 61.121(12) . . ?
Pd2 Ru4 Ru3 60.596(11) . . ?
Ru1 Ru4 Ru3 87.443(12) . . ?
C43 Ru4 Pd1 131.86(15) . . ?
C41 Ru4 Pd1 76.19(14) . . ?
C42 Ru4 Pd1 138.03(12) . . ?
C1 Ru4 Pd1 42.67(11) . . ?
Ru5 Ru4 Pd1 92.274(13) . . ?
Pd2 Ru4 Pd1 123.876(13) . . ?
Ru1 Ru4 Pd1 54.772(11) . . ?
Ru3 Ru4 Pd1 63.378(11) . . ?
C53 Ru5 C51 93.95(18) . . ?
C53 Ru5 C52 88.67(18) . . ?
C51 Ru5 C52 95.2(2) . . ?
C53 Ru5 C1 108.12(17) . . ?
C51 Ru5 C1 129.54(16) . . ?
C52 Ru5 C1 128.99(17) . . ?
C53 Ru5 Ru2 90.04(13) . . ?
C51 Ru5 Ru2 88.61(14) . . ?
C52 Ru5 Ru2 176.02(14) . . ?
C1 Ru5 Ru2 48.07(9) . . ?
C53 Ru5 Ru4 115.81(13) . . ?
C51 Ru5 Ru4 149.94(13) . . ?
C52 Ru5 Ru4 81.97(14) . . ?
C1 Ru5 Ru4 47.16(9) . . ?
Ru2 Ru5 Ru4 95.211(14) . . ?
C53 Ru5 Ru1 65.92(14) . . ?
C51 Ru5 Ru1 142.33(14) . . ?
C52 Ru5 Ru1 114.67(14) . . ?
C1 Ru5 Ru1 44.06(10) . . ?
Ru2 Ru5 Ru1 61.390(12) . . ?
Ru4 Ru5 Ru1 61.656(11) . . ?
C53 Ru5 Ru3 147.68(14) . . ?
C51 Ru5 Ru3 95.88(13) . . ?
C52 Ru5 Ru3 120.84(13) . . ?
C1 Ru5 Ru3 44.12(10) . . ?
Ru2 Ru5 Ru3 59.579(11) . . ?
Ru4 Ru5 Ru3 61.504(12) . . ?
Ru1 Ru5 Ru3 88.151(13) . . ?
C53 Ru5 Pd2 150.62(12) . . ?
C51 Ru5 Pd2 92.93(13) . . ?
C52 Ru5 Pd2 62.26(13) . . ?
C1 Ru5 Pd2 89.00(10) . . ?
Ru2 Ru5 Pd2 118.661(15) . . ?
Ru4 Ru5 Pd2 59.176(11) . . ?
Ru1 Ru5 Pd2 120.545(14) . . ?
Ru3 Ru5 Pd2 59.281(11) . . ?
C65 P1 C69 107.54(18) . . ?
C65 P1 C61 107.15(19) . . ?
C69 P1 C61 106.73(19) . . ?
C65 P1 Pd1 111.46(13) . . ?
C69 P1 Pd1 109.52(14) . . ?
C61 P1 Pd1 114.14(16) . . ?
C81 P2 C73 107.32(19) . . ?
C81 P2 C77 108.7(2) . . ?
C73 P2 C77 108.00(19) . . ?
C81 P2 Pd2 113.19(14) . . ?
C73 P2 Pd2 115.71(14) . . ?
C77 P2 Pd2 103.66(14) . . ?
Ru1 C1 Ru3 174.9(2) . . ?
Ru1 C1 Ru4 91.27(14) . . ?
Ru3 C1 Ru4 90.99(14) . . ?
Ru1 C1 Ru2 89.82(14) . . ?
Ru3 C1 Ru2 86.80(13) . . ?
Ru4 C1 Ru2 164.6(2) . . ?
Ru1 C1 Pd1 84.47(14) . . ?
Ru3 C1 Pd1 99.79(16) . . ?
Ru4 C1 Pd1 96.03(15) . . ?
Ru2 C1 Pd1 99.33(15) . . ?
Ru1 C1 Ru5 87.71(15) . . ?
Ru3 C1 Ru5 88.08(14) . . ?
Ru4 C1 Ru5 82.95(13) . . ?
Ru2 C1 Ru5 81.79(13) . . ?
Pd1 C1 Ru5 172.1(2) . . ?
O11 C11 Ru1 139.7(4) . . ?
O11 C11 Pd1 133.1(4) . . ?
Ru1 C11 Pd1 87.18(18) . . ?
O12 C12 Ru1 175.8(4) . . ?
O13 C13 Ru1 176.3(4) . . ?
O21 C21 Ru2 171.2(4) . . ?
O22 C22 Ru2 175.0(4) . . ?
O23 C23 Ru2 178.2(4) . . ?
O31 C31 Ru3 171.9(4) . . ?
O32 C32 Ru3 170.5(4) . . ?
O33 C33 Ru3 174.5(4) . . ?
O41 C41 Ru4 171.6(4) . . ?
O42 C42 Pd2 129.6(3) . . ?
O42 C42 Ru4 139.0(3) . . ?
Pd2 C42 Ru4 91.39(17) . . ?
O43 C43 Ru4 177.3(4) . . ?
O51 C51 Ru5 176.7(4) . . ?
O52 C52 Ru5 166.3(4) . . ?
O53 C53 Ru5 165.5(4) . . ?
C63 C61 C64 106.2(4) . . ?
C63 C61 C62 106.1(4) . . ?
C64 C61 C62 109.8(4) . . ?
C63 C61 P1 112.1(3) . . ?
C64 C61 P1 107.4(3) . . ?
C62 C61 P1 115.0(3) . . ?
C68 C65 C67 108.3(3) . . ?
C68 C65 C66 106.5(3) . . ?
C67 C65 C66 107.8(3) . . ?
C68 C65 P1 108.3(3) . . ?
C67 C65 P1 116.5(3) . . ?
C66 C65 P1 109.0(3) . . ?
C72 C69 C70 104.2(4) . . ?
C72 C69 C71 108.4(4) . . ?
C70 C69 C71 107.5(3) . . ?
C72 C69 P1 109.8(3) . . ?
C70 C69 P1 109.2(3) . . ?
C71 C69 P1 116.9(3) . . ?
C74 C73 C76 107.2(4) . . ?
C74 C73 C75 109.7(4) . . ?
C76 C73 C75 105.8(4) . . ?
C74 C73 P2 114.1(3) . . ?
C76 C73 P2 111.5(3) . . ?
C75 C73 P2 108.3(3) . . ?
C80 C77 C79 106.6(4) . . ?
C80 C77 C78 108.7(4) . . ?
C79 C77 C78 108.7(4) . . ?
C80 C77 P2 106.8(3) . . ?
C79 C77 P2 109.2(3) . . ?
C78 C77 P2 116.3(3) . . ?
C83 C81 C82 106.7(4) . . ?
C83 C81 C84 105.8(4) . . ?
C82 C81 C84 109.1(4) . . ?
C83 C81 P2 110.3(3) . . ?
C82 C81 P2 117.0(3) . . ?
C84 C81 P2 107.4(3) . . ?

loop_
_geom_bond_atom_site_label_1
_geom_bond_atom_site_label_2
_geom_bond_distance
_geom_bond_site_symmetry_2
_geom_bond_publ_flag
Pd1 C11 2.057(4) . ?
Pd1 C1 2.128(4) . ?
Pd1 P1 2.4591(11) . ?
Pd1 Ru1 2.7868(5) . ?
Pd1 Ru4 3.1229(5) . ?
Pd1 Ru3 3.1828(5) . ?
Pd2 C42 1.967(4) . ?
Pd2 P2 2.4175(11) . ?
Pd2 Ru4 2.8694(5) . ?
Pd2 Ru3 2.9251(5) . ?
Pd2 Ru5 2.9959(5) . ?
Ru1 C13 1.886(4) . ?
Ru1 C12 1.905(5) . ?
Ru1 C11 1.984(5) . ?
Ru1 C1 2.016(4) . ?
Ru1 Ru5 2.8965(5) . ?
Ru1 Ru2 2.9031(5) . ?
Ru1 Ru4 2.9233(5) . ?
Ru2 C22 1.900(5) . ?
Ru2 C21 1.911(5) . ?
Ru2 C23 1.914(5) . ?
Ru2 C1 2.095(3) . ?
Ru2 Ru5 2.7876(5) . ?
Ru2 Ru3 2.8364(5) . ?
Ru3 C31 1.898(4) . ?
Ru3 C33 1.907(4) . ?
Ru3 C32 1.918(4) . ?
Ru3 C1 2.032(4) . ?
Ru3 Ru5 2.9171(5) . ?
Ru3 Ru4 2.9278(4) . ?
Ru4 C43 1.875(5) . ?
Ru4 C41 1.884(5) . ?
Ru4 C42 2.042(4) . ?
Ru4 C1 2.073(4) . ?
Ru4 Ru5 2.8058(5) . ?
Ru5 C53 1.898(4) . ?
Ru5 C51 1.912(5) . ?
Ru5 C52 1.915(5) . ?
Ru5 C1 2.162(4) . ?
P1 C65 1.909(4) . ?
P1 C69 1.910(4) . ?
P1 C61 1.912(4) . ?
P2 C81 1.899(4) . ?
P2 C73 1.910(4) . ?
P2 C77 1.913(4) . ?
O11 C11 1.156(6) . ?
O12 C12 1.133(5) . ?
O13 C13 1.134(5) . ?
O21 C21 1.129(5) . ?
O22 C22 1.141(5) . ?
O23 C23 1.125(5) . ?
O31 C31 1.131(5) . ?
O32 C32 1.129(5) . ?
O33 C33 1.144(5) . ?
O41 C41 1.138(5) . ?
O42 C42 1.169(5) . ?
O43 C43 1.147(5) . ?
O51 C51 1.137(5) . ?
O52 C52 1.151(5) . ?
O53 C53 1.141(5) . ?
C61 C63 1.535(6) . ?
C61 C64 1.538(7) . ?
C61 C62 1.541(7) . ?
C65 C68 1.527(6) . ?
C65 C67 1.535(6) . ?
C65 C66 1.538(5) . ?
C69 C72 1.522(6) . ?
C69 C70 1.525(5) . ?
C69 C71 1.532(6) . ?
C73 C74 1.523(6) . ?
C73 C76 1.533(6) . ?
C73 C75 1.533(6) . ?
C77 C80 1.524(6) . ?
C77 C79 1.538(6) . ?
C77 C78 1.538(6) . ?
C81 C83 1.534(6) . ?
C81 C82 1.544(6) . ?
C81 C84 1.544(6) . ?
